data_2205088
loop_
_publ_author_name
'Fu-You Pan'
'Jian-Guo Yang'

_publ_section_title 3-[<i>N</i>'-(4-Hydroxy-3-methoxybenzylidene)hydrazinocarbonyl]-1<i>H</i>-1,2,4-triazole
_journal_issue 2
_journal_name_full 'Acta Crystallographica Section E'
_journal_page_first o503
_journal_page_last o505
_journal_paper_doi 10.1107/S1600536804034269
_journal_volume 61
_journal_year 2005
_chemical_formula_moiety 'C11 H11 N5 O3'
_chemical_formula_sum 'C11 H11 N5 O3'
_chemical_formula_weight 261.25
_chemical_name_systematic
;
3-[(4-Hydroxy-3-methoxyphenyl)methylenehydrazinocarbonyl]-(1H)-1,2,4-Triazole
;
_space_group_IT_number 2
_symmetry_cell_setting triclinic
_symmetry_space_group_name_Hall '-P 1'
_symmetry_space_group_name_H-M 'P -1'
_atom_sites_solution_hydrogens geom
_atom_sites_solution_primary direct
_atom_sites_solution_secondary difmap
_audit_creation_method SHELXL-97
_cell_angle_alpha 79.38(2)
_cell_angle_beta 88.780(10)
_cell_angle_gamma 86.33(2)
_cell_formula_units_Z 4
_cell_length_a 4.4730(10)
_cell_length_b 14.772(5)
_cell_length_c 18.263(2)
_cell_measurement_reflns_used 25
_cell_measurement_temperature 293(2)
_cell_measurement_theta_max 14.79
_cell_measurement_theta_min 9.81
_cell_volume 1183.6(5)
_computing_cell_refinement 'SAINT (Bruker, 2002)'
_computing_data_collection 'SMART (Bruker, 2002)'
_computing_data_reduction 'SHELXTL (Bruker, 2002)'
_computing_molecular_graphics SHELXTL
_computing_publication_material SHELXTL
_computing_structure_refinement 'SHELXL97 (Sheldrick, 1997)'
_computing_structure_solution 'SHELXS97 (Sheldrick, 1997)'
_diffrn_ambient_temperature 293(2)
_diffrn_measured_fraction_theta_full 1.000
_diffrn_measured_fraction_theta_max 1.000
_diffrn_measurement_device_type 'Bruker APEX area-detector diffractometer'
_diffrn_measurement_method '\f and \w scans'
_diffrn_radiation_monochromator graphite
_diffrn_radiation_source 'fine-focus sealed tube'
_diffrn_radiation_type MoK\a
_diffrn_radiation_wavelength 0.71073
_diffrn_reflns_av_R_equivalents 0.0323
_diffrn_reflns_av_sigmaI/netI 0.0517
_diffrn_reflns_limit_h_max 5
_diffrn_reflns_limit_h_min -5
_diffrn_reflns_limit_k_max 1
_diffrn_reflns_limit_k_min -17
_diffrn_reflns_limit_l_max 21
_diffrn_reflns_limit_l_min -21
_diffrn_reflns_number 4819
_diffrn_reflns_theta_full 25.17
_diffrn_reflns_theta_max 25.17
_diffrn_reflns_theta_min 1.13
_diffrn_standards_decay_% 0
_diffrn_standards_interval_count 100
_diffrn_standards_interval_time 60
_diffrn_standards_number 3
_exptl_absorpt_coefficient_mu 0.111
_exptl_absorpt_correction_T_max 0.9890
_exptl_absorpt_correction_T_min 0.9569
_exptl_absorpt_correction_type multi-scan
_exptl_absorpt_process_details 'SADABS (Bruker, 2002)'
_exptl_crystal_colour Brown
_exptl_crystal_density_diffrn 1.466
_exptl_crystal_density_method 'not measured'
_exptl_crystal_description Spiculate
_exptl_crystal_F_000 544
_exptl_crystal_size_max 0.40
_exptl_crystal_size_mid 0.20
_exptl_crystal_size_min 0.10
_refine_diff_density_max 0.214
_refine_diff_density_min -0.325
_refine_ls_extinction_method none
_refine_ls_goodness_of_fit_ref 1.013
_refine_ls_hydrogen_treatment constr
_refine_ls_matrix_type full
_refine_ls_number_parameters 347
_refine_ls_number_reflns 4271
_refine_ls_number_restraints 0
_refine_ls_restrained_S_all 1.013
_refine_ls_R_factor_all 0.1089
_refine_ls_R_factor_gt 0.0432
_refine_ls_shift/su_max <0.001
_refine_ls_shift/su_mean 0.000
_refine_ls_structure_factor_coef Fsqd
_refine_ls_weighting_details 'calc w = 1/[\s^2^(Fo^2^)+(0.0831P)^2^+0.0981P] where P = (Fo^2^+2Fc^2^)/3'
_refine_ls_weighting_scheme calc
_refine_ls_wR_factor_gt 0.1108
_refine_ls_wR_factor_ref 0.1401
_reflns_number_gt 2357
_reflns_number_total 4271
_reflns_threshold_expression 'I > 2\s(I)'
_cod_data_source_file is6028.cif
_cod_data_source_block I
_cod_depositor_comments
;
The following automatic conversions were performed:
'_symmetry_cell_setting' value 'Triclinic' changed to 'triclinic'
according to '/home/saulius/struct/CIF-dictionaries/cif_core.dic'
dictionary named 'cif_core.dic' version 2.4.1 from 2010-06-29.

Automatic conversion script
Id: cif_fix_enum 1527 2010-12-29 10:47:43Z saulius 

The following automatic conversions were performed:

'_symmetry_cell_setting' value 'Triclinic' changed to 'triclinic'
according to /home/saulius/struct/CIF-dictionaries/cif_core.dic
dictionary named 'cif_core.dic' version 2.4.1 from 2010-06-29.

Automatic conversion script
Id: cif_fix_values 1715 2011-07-08 13:25:40Z adriana 
;
_cod_original_sg_symbol_H-M P-1
_cod_database_code 2205088
_cod_database_fobs_code 2205088

loop_
_symmetry_equiv_pos_as_xyz
'x, y, z'
'-x, -y, -z'

loop_
_atom_site_label
_atom_site_fract_x
_atom_site_fract_y
_atom_site_fract_z
_atom_site_U_iso_or_equiv
_atom_site_adp_type
_atom_site_calc_flag
_atom_site_refinement_flags
_atom_site_occupancy
_atom_site_type_symbol
O1 -1.1420(4) 1.25562(13) 0.05702(9) 0.0515(5) Uani d . 1 O
O2 -0.0449(4) 0.87349(13) 0.09108(10) 0.0538(5) Uani d . 1 O
O3 0.2375(4) 0.80654(13) 0.21688(11) 0.0541(5) Uani d . 1 O
H3 0.2507 0.7924 0.1755 0.081 Uiso calc R 1 H
O4 1.0455(5) 0.55491(14) 0.26267(10) 0.0627(6) Uani d . 1 O
O5 1.2849(5) 0.63936(13) 0.60994(10) 0.0599(6) Uani d . 1 O
O6 1.0800(5) 0.79185(15) 0.65774(10) 0.0662(6) Uani d . 1 O
H6A 1.1845 0.7472 0.6784 0.099 Uiso calc R 1 H
N1 -1.5371(5) 1.38568(14) 0.11372(11) 0.0415(5) Uani d . 1 N
N2 -1.6889(5) 1.42595(15) 0.16499(12) 0.0452(6) Uani d . 1 N
H2 -1.8228 1.4707 0.1548 0.054 Uiso calc R 1 H
N3 -1.3951(5) 1.32054(16) 0.22994(12) 0.0491(6) Uani d . 1 N
N4 -0.9696(4) 1.20748(14) 0.17482(11) 0.0390(5) Uani d . 1 N
H4 -0.9843 1.2165 0.2200 0.047 Uiso calc R 1 H
N5 -0.7621(4) 1.14090(14) 0.15822(11) 0.0384(5) Uani d . 1 N
N6 0.8693(5) 0.56851(15) 0.11694(11) 0.0454(6) Uani d . 1 N
N7 0.5247(5) 0.66398(16) 0.06080(12) 0.0495(6) Uani d . 1 N
H7 0.4083 0.6922 0.0259 0.059 Uiso calc R 1 H
N8 0.5261(5) 0.68206(15) 0.13039(12) 0.0466(6) Uani d . 1 N
N9 0.7068(5) 0.66888(15) 0.28114(11) 0.0471(6) Uani d . 1 N
H9 0.5543 0.7041 0.2637 0.057 Uiso calc R 1 H
N10 0.8111(5) 0.67119(15) 0.35077(11) 0.0456(6) Uani d . 1 N
C1 -1.6040(6) 1.38727(19) 0.23285(15) 0.0509(8) Uani d . 1 C
H1 -1.6800 1.4044 0.2764 0.061 Uiso calc R 1 H
C2 -1.3611(5) 1.32289(17) 0.15598(13) 0.0366(6) Uani d . 1 C
C3 -1.1496(5) 1.25877(17) 0.12317(14) 0.0367(6) Uani d . 1 C
C4 -0.6135(5) 1.10045(17) 0.21522(14) 0.0387(6) Uani d . 1 C
H4A -0.6509 1.1199 0.2603 0.046 Uiso calc R 1 H
C5 -0.3885(5) 1.02525(16) 0.21296(14) 0.0376(6) Uani d . 1 C
C6 -0.2337(6) 0.98840(18) 0.27753(14) 0.0444(7) Uani d . 1 C
H6 -0.2712 1.0127 0.3206 0.053 Uiso calc R 1 H
C7 -0.0234(6) 0.91548(19) 0.27804(15) 0.0461(7) Uani d . 1 C
H7A 0.0807 0.8910 0.3215 0.055 Uiso calc R 1 H
C8 0.0327(6) 0.87908(17) 0.21520(14) 0.0407(6) Uani d . 1 C
C9 -0.1228(5) 0.91620(17) 0.14934(14) 0.0400(6) Uani d . 1 C
C10 -0.3300(5) 0.98910(17) 0.14860(14) 0.0408(6) Uani d . 1 C
H10 -0.4315 1.0144 0.1050 0.049 Uiso calc R 1 H
C11 -0.2320(7) 0.8953(2) 0.02675(16) 0.0549(8) Uani d . 1 C
H11A -0.4352 0.8830 0.0411 0.082 Uiso calc R 1 H
H11B -0.1647 0.8580 -0.0090 0.082 Uiso calc R 1 H
H11C -0.2213 0.9593 0.0050 0.082 Uiso calc R 1 H
C12 0.7257(6) 0.5973(2) 0.05348(15) 0.0500(7) Uani d . 1 C
H12 0.7617 0.5737 0.0101 0.060 Uiso calc R 1 H
C13 0.7403(5) 0.62222(16) 0.16241(13) 0.0380(6) Uani d . 1 C
C14 0.8436(6) 0.61144(18) 0.24034(14) 0.0430(7) Uani d . 1 C
C15 0.6881(6) 0.73314(19) 0.38260(15) 0.0492(7) Uani d . 1 C
H15 0.5313 0.7711 0.3591 0.059 Uiso calc R 1 H
C16 0.7860(6) 0.74648(19) 0.45516(14) 0.0464(7) Uani d . 1 C
C17 0.6807(7) 0.8230(2) 0.48381(16) 0.0598(9) Uani d . 1 C
H17 0.5407 0.8651 0.4572 0.072 Uiso calc R 1 H
C18 0.7805(7) 0.8378(2) 0.55104(16) 0.0619(9) Uani d . 1 C
H18 0.7095 0.8900 0.5693 0.074 Uiso calc R 1 H
C19 0.9853(7) 0.7756(2) 0.59169(14) 0.0510(7) Uani d . 1 C
C20 1.0870(6) 0.69655(19) 0.56467(14) 0.0459(7) Uani d . 1 C
C21 0.9915(6) 0.68308(18) 0.49643(14) 0.0453(7) Uani d . 1 C
H21 1.0645 0.6314 0.4777 0.054 Uiso calc R 1 H
C22 1.3787(8) 0.55363(19) 0.58878(17) 0.0612(9) Uani d . 1 C
H22A 1.2078 0.5179 0.5872 0.092 Uiso calc R 1 H
H22B 1.5190 0.5202 0.6245 0.092 Uiso calc R 1 H
H22C 1.4725 0.5651 0.5405 0.092 Uiso calc R 1 H

loop_
_atom_site_aniso_label
_atom_site_aniso_U_11
_atom_site_aniso_U_22
_atom_site_aniso_U_33
_atom_site_aniso_U_12
_atom_site_aniso_U_13
_atom_site_aniso_U_23
O1 0.0551(12) 0.0617(12) 0.0355(11) 0.0325(10) -0.0105(8) -0.0141(9)
O2 0.0540(12) 0.0607(12) 0.0464(11) 0.0349(10) -0.0128(9) -0.0205(9)
O3 0.0511(11) 0.0511(12) 0.0549(12) 0.0344(9) -0.0128(9) -0.0075(9)
O4 0.0745(14) 0.0651(13) 0.0453(11) 0.0459(11) -0.0243(10) -0.0160(10)
O5 0.0819(15) 0.0530(12) 0.0442(11) 0.0336(11) -0.0247(10) -0.0176(9)
O6 0.0928(16) 0.0656(14) 0.0402(11) 0.0406(12) -0.0230(10) -0.0229(10)
N1 0.0427(12) 0.0399(12) 0.0405(12) 0.0202(10) -0.0108(10) -0.0101(10)
N2 0.0448(13) 0.0453(13) 0.0448(13) 0.0264(11) -0.0128(10) -0.0153(11)
N3 0.0553(14) 0.0541(14) 0.0366(12) 0.0317(11) -0.0143(10) -0.0149(10)
N4 0.0391(12) 0.0444(12) 0.0328(11) 0.0242(10) -0.0096(9) -0.0134(9)
N5 0.0365(12) 0.0377(12) 0.0395(12) 0.0207(9) -0.0078(9) -0.0103(9)
N6 0.0511(14) 0.0476(13) 0.0370(12) 0.0189(11) -0.0141(10) -0.0126(10)
N7 0.0515(14) 0.0559(14) 0.0375(13) 0.0180(11) -0.0214(10) -0.0039(11)
N8 0.0468(13) 0.0473(14) 0.0428(13) 0.0182(11) -0.0147(10) -0.0063(10)
N9 0.0506(14) 0.0526(14) 0.0383(12) 0.0260(11) -0.0187(10) -0.0168(10)
N10 0.0528(14) 0.0473(13) 0.0370(12) 0.0160(11) -0.0146(10) -0.0132(10)
C1 0.0589(18) 0.0555(17) 0.0377(15) 0.0302(14) -0.0124(13) -0.0166(13)
C2 0.0358(13) 0.0389(14) 0.0347(13) 0.0159(11) -0.0127(10) -0.0101(11)
C3 0.0344(13) 0.0391(14) 0.0359(14) 0.0161(11) -0.0093(10) -0.0101(11)
C4 0.0372(14) 0.0411(14) 0.0377(13) 0.0142(12) -0.0060(11) -0.0120(11)
C5 0.0324(13) 0.0341(13) 0.0436(14) 0.0138(11) -0.0084(11) -0.0044(11)
C6 0.0452(15) 0.0493(16) 0.0372(14) 0.0189(13) -0.0101(12) -0.0103(12)
C7 0.0427(15) 0.0473(15) 0.0436(15) 0.0195(12) -0.0153(12) -0.0020(12)
C8 0.0362(14) 0.0352(14) 0.0468(15) 0.0164(11) -0.0073(11) -0.0023(12)
C9 0.0343(14) 0.0410(15) 0.0435(14) 0.0141(12) -0.0052(11) -0.0098(12)
C10 0.0374(14) 0.0437(15) 0.0391(14) 0.0177(12) -0.0105(11) -0.0072(12)
C11 0.0596(18) 0.0584(18) 0.0479(16) 0.0210(15) -0.0124(14) -0.0199(14)
C12 0.0581(18) 0.0536(17) 0.0370(15) 0.0178(14) -0.0129(12) -0.0114(13)
C13 0.0389(14) 0.0349(13) 0.0391(14) 0.0127(11) -0.0098(11) -0.0075(11)
C14 0.0462(15) 0.0410(15) 0.0399(14) 0.0175(13) -0.0120(12) -0.0085(12)
C15 0.0552(18) 0.0514(17) 0.0401(15) 0.0205(14) -0.0151(13) -0.0123(13)
C16 0.0512(16) 0.0504(16) 0.0369(14) 0.0164(13) -0.0077(12) -0.0118(12)
C17 0.071(2) 0.0611(19) 0.0453(16) 0.0347(16) -0.0186(14) -0.0165(14)
C18 0.079(2) 0.0571(18) 0.0502(17) 0.0366(16) -0.0153(15) -0.0239(14)
C19 0.0641(19) 0.0543(17) 0.0343(14) 0.0209(14) -0.0089(12) -0.0148(13)
C20 0.0545(17) 0.0463(15) 0.0350(14) 0.0163(13) -0.0090(12) -0.0084(12)
C21 0.0530(17) 0.0431(15) 0.0388(15) 0.0153(13) -0.0050(12) -0.0107(12)
C22 0.079(2) 0.0465(17) 0.0573(18) 0.0255(16) -0.0188(16) -0.0155(14)

loop_
_atom_type_symbol
_atom_type_description
_atom_type_scat_dispersion_real
_atom_type_scat_dispersion_imag
_atom_type_scat_source
C C 0.0033 0.0016 'International Tables Vol C Tables 4.2.6.8 and 6.1.1.4'
H H 0.0000 0.0000 'International Tables Vol C Tables 4.2.6.8 and 6.1.1.4'
N N 0.0061 0.0033 'International Tables Vol C Tables 4.2.6.8 and 6.1.1.4'
O O 0.0106 0.0060 'International Tables Vol C Tables 4.2.6.8 and 6.1.1.4'

loop_
_geom_angle_atom_site_label_1
_geom_angle_atom_site_label_2
_geom_angle_atom_site_label_3
_geom_angle
C9 O2 C11 116.84(18)
C8 O3 H3 109.5
C20 O5 C22 117.4(2)
C19 O6 H6A 109.5
C2 N1 N2 101.80(19)
C1 N2 N1 110.72(19)
C1 N2 H2 124.6
N1 N2 H2 124.6
C1 N3 C2 102.6(2)
C3 N4 N5 122.5(2)
C3 N4 H4 118.7
N5 N4 H4 118.7
C4 N5 N4 112.4(2)
C12 N6 C13 103.1(2)
C12 N7 N8 110.7(2)
C12 N7 H7 124.6
N8 N7 H7 124.6
C13 N8 N7 102.17(19)
C14 N9 N10 119.65(19)
C14 N9 H9 120.2
N10 N9 H9 120.2
C15 N10 N9 115.6(2)
N2 C1 N3 110.1(2)
N2 C1 H1 125.0
N3 C1 H1 125.0
N1 C2 N3 114.7(2)
N1 C2 C3 121.6(2)
N3 C2 C3 123.7(2)
O1 C3 N4 125.1(2)
O1 C3 C2 122.9(2)
N4 C3 C2 111.9(2)
N5 C4 C5 123.1(2)
N5 C4 H4A 118.4
C5 C4 H4A 118.4
C6 C5 C10 119.8(2)
C6 C5 C4 118.3(2)
C10 C5 C4 121.9(2)
C7 C6 C5 120.0(2)
C7 C6 H6 120.0
C5 C6 H6 120.0
C8 C7 C6 120.5(2)
C8 C7 H7A 119.8
C6 C7 H7A 119.8
O3 C8 C7 119.8(2)
O3 C8 C9 120.3(2)
C7 C8 C9 119.9(2)
O2 C9 C10 126.6(2)
O2 C9 C8 113.8(2)
C10 C9 C8 119.6(2)
C9 C10 C5 120.2(2)
C9 C10 H10 119.9
C5 C10 H10 119.9
O2 C11 H11A 109.5
O2 C11 H11B 109.5
H11A C11 H11B 109.5
O2 C11 H11C 109.5
H11A C11 H11C 109.5
H11B C11 H11C 109.5
N7 C12 N6 110.1(2)
N7 C12 H12 125.0
N6 C12 H12 125.0
N8 C13 N6 114.0(2)
N8 C13 C14 126.3(2)
N6 C13 C14 119.8(2)
O4 C14 N9 124.3(2)
O4 C14 C13 119.9(2)
N9 C14 C13 115.7(2)
N10 C15 C16 121.6(2)
N10 C15 H15 119.2
C16 C15 H15 119.2
C17 C16 C21 118.9(2)
C17 C16 C15 120.5(2)
C21 C16 C15 120.6(2)
C18 C17 C16 120.8(3)
C18 C17 H17 119.6
C16 C17 H17 119.6
C17 C18 C19 120.4(3)
C17 C18 H18 119.8
C19 C18 H18 119.8
O6 C19 C18 119.2(2)
O6 C19 C20 121.3(2)
C18 C19 C20 119.5(2)
O5 C20 C21 125.7(2)
O5 C20 C19 114.5(2)
C21 C20 C19 119.9(2)
C20 C21 C16 120.4(2)
C20 C21 H21 119.8
C16 C21 H21 119.8
O5 C22 H22A 109.5
O5 C22 H22B 109.5
H22A C22 H22B 109.5
O5 C22 H22C 109.5
H22A C22 H22C 109.5
H22B C22 H22C 109.5

loop_
_geom_bond_atom_site_label_1
_geom_bond_atom_site_label_2
_geom_bond_distance
_geom_bond_publ_flag
O1 C3 1.217(3) yes
O2 C9 1.362(3) yes
O2 C11 1.432(3) yes
O3 C8 1.361(3) yes
O3 H3 0.8200 ?
O4 C14 1.213(3) yes
O5 C20 1.363(3) yes
O5 C22 1.427(3) yes
O6 C19 1.354(3) yes
O6 H6A 0.8200 ?
N1 C2 1.321(3) ?
N1 N2 1.348(3) ?
N2 C1 1.318(3) ?
N2 H2 0.8600 ?
N3 C1 1.322(3) ?
N3 C2 1.350(3) ?
N4 C3 1.343(3) yes
N4 N5 1.379(3) ?
N4 H4 0.8600 ?
N5 C4 1.277(3) ?
N6 C12 1.324(3) ?
N6 C13 1.348(3) ?
N7 C12 1.314(3) ?
N7 N8 1.346(3) ?
N7 H7 0.8600 ?
N8 C13 1.329(3) ?
N9 C14 1.341(3) ?
N9 N10 1.371(3) ?
N9 H9 0.8600 ?
N10 C15 1.263(3) yes
C1 H1 0.9300 ?
C2 C3 1.490(3) ?
C4 C5 1.456(3) ?
C4 H4A 0.9300 ?
C5 C6 1.384(3) ?
C5 C10 1.391(4) ?
C6 C7 1.383(3) ?
C6 H6 0.9300 ?
C7 C8 1.366(4) ?
C7 H7A 0.9300 ?
C8 C9 1.405(3) ?
C9 C10 1.373(3) ?
C10 H10 0.9300 ?
C11 H11A 0.9599 ?
C11 H11B 0.9599 ?
C11 H11C 0.9599 ?
C12 H12 0.9300 ?
C13 C14 1.483(3) ?
C15 C16 1.456(4) ?
C15 H15 0.9300 ?
C16 C17 1.384(4) ?
C16 C21 1.396(3) ?
C17 C18 1.374(4) ?
C17 H17 0.9300 ?
C18 C19 1.380(4) ?
C18 H18 0.9300 ?
C19 C20 1.396(4) ?
C20 C21 1.378(4) ?
C21 H21 0.9300 ?
C22 H22A 0.9599 ?
C22 H22B 0.9599 ?
C22 H22C 0.9599 ?

loop_
_geom_hbond_atom_site_label_D
_geom_hbond_atom_site_label_H
_geom_hbond_atom_site_label_A
_geom_hbond_site_symmetry_A
_geom_hbond_distance_DH
_geom_hbond_distance_HA
_geom_hbond_distance_DA
_geom_hbond_angle_DHA
O3 H3 O2 . 0.82 2.18 2.642(2) 116
O3 H3 N8 . 0.82 2.25 2.868(3) 133
O6 H6A N3 2_576 0.82 2.00 2.742(3) 149
O6 H6A O5 . 0.82 2.22 2.665(3) 115
N2 H2 N6 1_265 0.86 1.97 2.823(3) 172
N2 H2 O4 1_265 0.86 2.56 3.016(3) 115
N4 H4 O6 2_576 0.86 2.25 3.089(3) 166
N7 H7 O1 2_475 0.86 1.96 2.815(3) 174
N9 H9 O3 . 0.86 2.08 2.932(3) 170

loop_
_geom_torsion_atom_site_label_1
_geom_torsion_atom_site_label_2
_geom_torsion_atom_site_label_3
_geom_torsion_atom_site_label_4
_geom_torsion
_geom_torsion_publ_flag
C2 N1 N2 C1 -0.4(3) ?
C3 N4 N5 C4 179.8(2) ?
C12 N7 N8 C13 0.3(3) ?
C14 N9 N10 C15 173.5(3) ?
N1 N2 C1 N3 0.0(3) ?
C2 N3 C1 N2 0.4(3) ?
N2 N1 C2 N3 0.7(3) ?
N2 N1 C2 C3 179.1(2) ?
C1 N3 C2 N1 -0.7(3) ?
C1 N3 C2 C3 -179.1(3) ?
N5 N4 C3 O1 -3.4(4) ?
N5 N4 C3 C2 177.7(2) ?
N1 C2 C3 O1 -5.6(4) ?
N3 C2 C3 O1 172.6(3) ?
N1 C2 C3 N4 173.3(2) ?
N3 C2 C3 N4 -8.5(4) ?
N4 N5 C4 C5 177.7(2) ?
N5 C4 C5 C6 177.9(3) ?
N5 C4 C5 C10 -3.2(4) ?
C10 C5 C6 C7 -0.5(4) ?
C4 C5 C6 C7 178.5(3) ?
C5 C6 C7 C8 -0.2(4) ?
C6 C7 C8 O3 -179.1(3) ?
C6 C7 C8 C9 0.4(4) ?
C11 O2 C9 C10 -11.8(4) yes
C11 O2 C9 C8 168.4(3) ?
O3 C8 C9 O2 -0.5(4) ?
C7 C8 C9 O2 180.0(2) ?
O3 C8 C9 C10 179.6(3) ?
C7 C8 C9 C10 0.1(4) ?
O2 C9 C10 C5 179.4(3) ?
C8 C9 C10 C5 -0.8(4) ?
C6 C5 C10 C9 1.0(4) ?
C4 C5 C10 C9 -177.9(2) ?
N8 N7 C12 N6 -0.3(3) ?
C13 N6 C12 N7 0.1(3) ?
N7 N8 C13 N6 -0.2(3) ?
N7 N8 C13 C14 179.3(3) ?
C12 N6 C13 N8 0.0(3) ?
C12 N6 C13 C14 -179.5(3) ?
N10 N9 C14 O4 5.6(4) ?
N10 N9 C14 C13 -172.5(2) ?
N8 C13 C14 O4 -178.8(3) ?
N6 C13 C14 O4 0.6(4) ?
N8 C13 C14 N9 -0.7(4) ?
N6 C13 C14 N9 178.8(2) ?
N9 N10 C15 C16 -177.1(3) ?
N10 C15 C16 C17 170.1(3) ?
N10 C15 C16 C21 -8.9(5) ?
C21 C16 C17 C18 1.3(5) ?
C15 C16 C17 C18 -177.6(3) ?
C16 C17 C18 C19 -0.8(5) ?
C17 C18 C19 O6 180.0(3) ?
C17 C18 C19 C20 -1.1(5) ?
C22 O5 C20 C21 -6.7(4) yes
C22 O5 C20 C19 174.9(3) ?
O6 C19 C20 O5 -0.1(4) ?
C18 C19 C20 O5 -179.0(3) ?
O6 C19 C20 C21 -178.5(3) ?
C18 C19 C20 C21 2.6(5) ?
O5 C20 C21 C16 179.6(3) ?
C19 C20 C21 C16 -2.1(5) ?
C17 C16 C21 C20 0.2(5) ?
C15 C16 C21 C20 179.1(3) ?

loop_
_cod_related_entry_id
_cod_related_entry_database
_cod_related_entry_code
1 ChemSpider 30654778
